data_7247548
loop_
_publ_author_name
'Durka, Krzysztof'
'Zuba, Adam'
'Marek-Urban, Paulina H.'
'Nowicki, Krzysztof'
'Drapa\/la, Jakub'
'Wo\'zniak, Krzysztof'
'Luli\'nski, Sergiusz'

_publ_section_title
;
 Exploring the effect of substitution patterns on the symmetry of
 hydrogen-bonded supramolecular motifs in functionalized
 benzosiloxaboroles
;
_journal_issue 45
_journal_name_full CrystEngComm
_journal_page_first 6329
_journal_page_last 6342
_journal_paper_doi 10.1039/D3CE00880K
_journal_volume 25
_journal_year 2023
_chemical_formula_moiety 'C9 H10 B F3 O2 Si'
_chemical_formula_sum 'C9 H10 B F3 O2 Si'
_chemical_formula_weight 246.07
_chemical_name_systematic
;
1,1-dimethyl-6-(trifluoromethyl)-3-hydroxybenzo[c][1,2,3]siloxaborole
;
_space_group_crystal_system monoclinic
_space_group_IT_number 14
_space_group_name_Hall '-P 2yn'
_space_group_name_H-M_alt 'P 1 21/n 1'
_atom_sites_solution_hydrogens mixed
_audit_creation_method SHELXL-2013
_audit_update_record
;
2023-10-02 deposited with the CCDC.	2023-10-20 downloaded from the CCDC.
;
_cell_angle_alpha 90
_cell_angle_beta 94.876(11)
_cell_angle_gamma 90
_cell_formula_units_Z 8
_cell_length_a 14.0599(9)
_cell_length_b 10.9765(2)
_cell_length_c 14.9951(16)
_cell_measurement_reflns_used 26225
_cell_measurement_temperature 100(2)
_cell_measurement_theta_max 33.2950
_cell_measurement_theta_min 1.8930
_cell_volume 2305.8(3)
_computing_cell_refinement 'CrysAlisPro 1.171.40.67a (Rigaku OD, 2019)'
_computing_data_collection 'CrysAlisPro 1.171.40.67a (Rigaku OD, 2019)'
_computing_data_reduction 'CrysAlisPro 1.171.40.67a (Rigaku OD, 2019)'
_computing_structure_refinement 'SHELXL-2013 (Sheldrick, 2013)'
_diffrn_ambient_temperature 100(2)
_diffrn_measured_fraction_theta_full 1.000
_diffrn_measured_fraction_theta_max 0.971
_diffrn_measurement_device_type 'SuperNova, Single source at offset, Eos'
_diffrn_radiation_monochromator mirror
_diffrn_radiation_type MoK\a
_diffrn_radiation_wavelength 0.71073
_diffrn_reflns_av_R_equivalents 0.0622
_diffrn_reflns_av_unetI/netI 0.0364
_diffrn_reflns_Laue_measured_fraction_full 1.000
_diffrn_reflns_Laue_measured_fraction_max 0.971
_diffrn_reflns_limit_h_max 22
_diffrn_reflns_limit_h_min -22
_diffrn_reflns_limit_k_max 17
_diffrn_reflns_limit_k_min -17
_diffrn_reflns_limit_l_max 23
_diffrn_reflns_limit_l_min -23
_diffrn_reflns_number 112295
_diffrn_reflns_point_group_measured_fraction_full 1.000
_diffrn_reflns_point_group_measured_fraction_max 0.971
_diffrn_reflns_theta_full 25.242
_diffrn_reflns_theta_max 34.770
_diffrn_reflns_theta_min 1.906
_diffrn_source 'SuperNova (Mo) X-ray Source'
_exptl_absorpt_coefficient_mu 0.224
_exptl_absorpt_correction_T_max 1.00000
_exptl_absorpt_correction_T_min 0.79362
_exptl_absorpt_correction_type multi-scan
_exptl_absorpt_process_details
;
CrysAlisPro, Agilent Technologies,
Version 1.171.36.32 (release 02-08-2013 CrysAlis171 .NET)
(compiled Aug  2 2013,16:46:58)
Empirical absorption correction using spherical harmonics,
 implemented in SCALE3 ABSPACK scaling algorithm.
;
_exptl_crystal_colour colourless
_exptl_crystal_density_diffrn 1.418
_exptl_crystal_description block
_exptl_crystal_F_000 1008
_exptl_crystal_size_max 0.298
_exptl_crystal_size_mid 0.248
_exptl_crystal_size_min 0.201
_refine_diff_density_max 0.692
_refine_diff_density_min -0.459
_refine_diff_density_rms 0.074
_refine_ls_extinction_method none
_refine_ls_goodness_of_fit_ref 1.035
_refine_ls_hydrogen_treatment mixed
_refine_ls_matrix_type full
_refine_ls_number_parameters 299
_refine_ls_number_reflns 9703
_refine_ls_number_restraints 2
_refine_ls_restrained_S_all 1.035
_refine_ls_R_factor_all 0.0782
_refine_ls_R_factor_gt 0.0499
_refine_ls_shift/su_max 0.001
_refine_ls_shift/su_mean 0.000
_refine_ls_structure_factor_coef Fsqd
_refine_ls_weighting_details 'w=1/[\s^2^(Fo^2^)+(0.0624P)^2^+1.0104P] where P=(Fo^2^+2Fc^2^)/3'
_refine_ls_weighting_scheme calc
_refine_ls_wR_factor_gt 0.1219
_refine_ls_wR_factor_ref 0.1386
_reflns_Friedel_coverage 0.000
_reflns_number_gt 6975
_reflns_number_total 9703
_reflns_threshold_expression 'I > 2\s(I)'
_cod_data_source_file d3ce00880k2.cif
_cod_data_source_block 6-CF3
_cod_depositor_comments 'Adding full bibliography for 7247541--7247563.cif.'
_cod_original_sg_symbol_H-M 'P 21/n'
_cod_database_code 7247548
_shelx_space_group_comment
;
The symmetry employed for this shelxl refinement is uniquely defined
by the following loop, which should always be used as a source of
symmetry information in preference to the above space-group names.
They are only intended as comments.
;
_shelxl_version_number 2013-4

loop_
_space_group_symop_operation_xyz
'x, y, z'
'-x+1/2, y+1/2, -z+1/2'
'-x, -y, -z'
'x-1/2, -y-1/2, z-1/2'

loop_
_atom_site_label
_atom_site_type_symbol
_atom_site_fract_x
_atom_site_fract_y
_atom_site_fract_z
_atom_site_U_iso_or_equiv
_atom_site_adp_type
_atom_site_occupancy
_atom_site_site_symmetry_order
_atom_site_calc_flag
_atom_site_refinement_flags_posn
_atom_site_refinement_flags_adp
_atom_site_refinement_flags_occupancy
_atom_site_disorder_assembly
_atom_site_disorder_group
B1 B 0.30171(10) 0.46186(15) 0.23041(10) 0.0215(3) Uani 1 1 d . . . . .
O1 O 0.26261(8) 0.50497(11) 0.30275(7) 0.0291(2) Uani 1 1 d D . . . .
O2 O 0.38606(7) 0.39513(10) 0.23531(6) 0.02182(19) Uani 1 1 d . . . . .
Si1 Si 0.41622(2) 0.34652(3) 0.13448(2) 0.01742(8) Uani 1 1 d . . . . .
F1 F 0.18745(10) 0.38063(12) -0.19061(7) 0.0542(3) Uani 1 1 d . . . . .
F2 F 0.19336(11) 0.57386(13) -0.18792(8) 0.0572(4) Uani 1 1 d . . . . .
F3 F 0.06503(8) 0.48520(15) -0.16204(8) 0.0584(4) Uani 1 1 d . . . . .
C1 C 0.25567(9) 0.47673(12) 0.13183(9) 0.0196(2) Uani 1 1 d . . . . .
C2 C 0.30876(9) 0.41485(12) 0.07003(8) 0.0179(2) Uani 1 1 d . . . . .
C3 C 0.27673(9) 0.41461(12) -0.02063(9) 0.0196(2) Uani 1 1 d . . . . .
H3 H 0.3121 0.3736 -0.0628 0.024 Uiso 1 1 calc R U . . .
C4 C 0.19229(10) 0.47518(12) -0.04878(9) 0.0212(2) Uani 1 1 d . . . . .
C5 C 0.13979(10) 0.53725(13) 0.01190(9) 0.0230(3) Uani 1 1 d . . . . .
H5 H 0.0828 0.5788 -0.0085 0.028 Uiso 1 1 calc R U . . .
C6 C 0.17149(10) 0.53780(13) 0.10210(9) 0.0225(2) Uani 1 1 d . . . . .
H6 H 0.1360 0.5797 0.1437 0.027 Uiso 1 1 calc R U . . .
C13 C 0.15916(11) 0.47725(15) -0.14621(10) 0.0285(3) Uani 1 1 d . . . . .
C15 C 0.53145(9) 0.41599(13) 0.11170(10) 0.0221(2) Uani 1 1 d . . . . .
H15A H 0.5252 0.5049 0.1110 0.033 Uiso 1 1 calc R U . . .
H15B H 0.5496 0.3879 0.0534 0.033 Uiso 1 1 calc R U . . .
H15C H 0.5807 0.3919 0.1586 0.033 Uiso 1 1 calc R U . . .
C16 C 0.42276(10) 0.17851(13) 0.13327(10) 0.0256(3) Uani 1 1 d . . . . .
H16A H 0.4750 0.1513 0.1761 0.038 Uiso 1 1 calc R U . . .
H16B H 0.4345 0.1506 0.0731 0.038 Uiso 1 1 calc R U . . .
H16C H 0.3623 0.1445 0.1500 0.038 Uiso 1 1 calc R U . . .
C7 C 0.47166(9) 0.33049(12) 0.56957(9) 0.0198(2) Uani 1 1 d . . . . .
C8 C 0.40471(9) 0.36171(12) 0.63091(8) 0.0188(2) Uani 1 1 d . . . . .
C9 C 0.42247(9) 0.33015(12) 0.72114(9) 0.0198(2) Uani 1 1 d . . . . .
H9 H 0.3777 0.3501 0.7629 0.024 Uiso 1 1 calc R U . . .
C10 C 0.50630(10) 0.26927(12) 0.74901(9) 0.0207(2) Uani 1 1 d . . . . .
C11 C 0.57375(10) 0.24094(14) 0.68913(10) 0.0253(3) Uani 1 1 d . . . . .
H11 H 0.6314 0.2011 0.7098 0.030 Uiso 1 1 calc R U . . .
C12 C 0.55642(10) 0.27109(13) 0.59944(9) 0.0241(3) Uani 1 1 d . . . . .
H12 H 0.6020 0.2515 0.5584 0.029 Uiso 1 1 calc R U . . .
C14 C 0.52768(11) 0.23168(13) 0.84440(9) 0.0248(3) Uani 1 1 d . . . . .
C17 C 0.27942(11) 0.59790(15) 0.59134(11) 0.0291(3) Uani 1 1 d . . . . .
H17A H 0.2362 0.6332 0.5435 0.044 Uiso 1 1 calc R U . . .
H17B H 0.3403 0.6419 0.5954 0.044 Uiso 1 1 calc R U . . .
H17C H 0.2506 0.6046 0.6484 0.044 Uiso 1 1 calc R U . . .
C18 C 0.18994(11) 0.34524(17) 0.56707(10) 0.0311(3) Uani 1 1 d . . . . .
H18A H 0.2013 0.2630 0.5448 0.047 Uiso 1 1 calc R U . . .
H18B H 0.1391 0.3843 0.5284 0.047 Uiso 1 1 calc R U . . .
H18C H 0.1707 0.3403 0.6283 0.047 Uiso 1 1 calc R U . . .
B2 B 0.43404(11) 0.36482(14) 0.47101(10) 0.0209(3) Uani 1 1 d . . . . .
O3 O 0.48067(7) 0.33734(11) 0.39901(7) 0.0265(2) Uani 1 1 d D . . . .
O4 O 0.34621(7) 0.42363(10) 0.46606(6) 0.02253(19) Uani 1 1 d . . . . .
F4 F 0.60002(8) 0.29558(12) 0.88514(7) 0.0455(3) Uani 1 1 d . . . . .
F5 F 0.45427(8) 0.24970(11) 0.89495(6) 0.0404(3) Uani 1 1 d . . . . .
F6 F 0.55137(10) 0.11476(9) 0.85299(7) 0.0482(3) Uani 1 1 d . . . . .
Si2 Si 0.30043(3) 0.43582(4) 0.56650(2) 0.02002(8) Uani 1 1 d . . . . .
H1A H 0.2920(13) 0.4871(18) 0.3520(8) 0.030 Uiso 1 1 d D U . . .
H3A H 0.4506(12) 0.3568(18) 0.3505(8) 0.030 Uiso 1 1 d D U . . .

loop_
_atom_site_aniso_label
_atom_site_aniso_U_11
_atom_site_aniso_U_22
_atom_site_aniso_U_33
_atom_site_aniso_U_23
_atom_site_aniso_U_13
_atom_site_aniso_U_12
B1 0.0175(6) 0.0274(7) 0.0199(6) -0.0003(5) 0.0032(5) 0.0014(5)
O1 0.0241(5) 0.0445(6) 0.0190(5) -0.0020(4) 0.0023(4) 0.0114(4)
O2 0.0181(4) 0.0303(5) 0.0172(4) -0.0003(4) 0.0020(3) 0.0039(4)
Si1 0.01492(15) 0.01982(16) 0.01768(16) 0.00058(12) 0.00231(12) 0.00128(12)
F1 0.0800(9) 0.0521(7) 0.0271(5) -0.0110(5) -0.0156(5) 0.0325(6)
F2 0.0830(10) 0.0564(8) 0.0308(6) 0.0191(5) -0.0032(6) -0.0103(7)
F3 0.0301(5) 0.1104(12) 0.0325(6) -0.0064(7) -0.0098(4) 0.0119(6)
C1 0.0172(5) 0.0221(6) 0.0196(5) 0.0009(4) 0.0031(4) 0.0006(4)
C2 0.0154(5) 0.0196(5) 0.0190(5) 0.0005(4) 0.0033(4) -0.0007(4)
C3 0.0192(5) 0.0204(6) 0.0193(5) 0.0005(4) 0.0028(4) 0.0016(4)
C4 0.0217(6) 0.0218(6) 0.0199(6) 0.0032(5) 0.0008(4) 0.0007(5)
C5 0.0197(6) 0.0253(6) 0.0237(6) 0.0035(5) 0.0008(5) 0.0042(5)
C6 0.0199(6) 0.0247(6) 0.0233(6) 0.0002(5) 0.0035(5) 0.0042(5)
C13 0.0286(7) 0.0332(7) 0.0232(6) 0.0022(6) -0.0012(5) 0.0073(6)
C15 0.0173(5) 0.0225(6) 0.0266(6) -0.0012(5) 0.0030(5) -0.0013(4)
C16 0.0243(6) 0.0215(6) 0.0312(7) 0.0039(5) 0.0037(5) 0.0008(5)
C7 0.0191(5) 0.0207(6) 0.0195(5) -0.0013(4) 0.0006(4) 0.0002(4)
C8 0.0188(5) 0.0192(5) 0.0184(5) -0.0020(4) 0.0005(4) -0.0016(4)
C9 0.0204(5) 0.0201(6) 0.0186(5) -0.0016(4) 0.0001(4) -0.0002(4)
C10 0.0248(6) 0.0180(5) 0.0187(5) -0.0005(4) -0.0016(4) 0.0014(4)
C11 0.0245(6) 0.0258(6) 0.0250(6) -0.0015(5) -0.0018(5) 0.0073(5)
C12 0.0221(6) 0.0276(6) 0.0225(6) -0.0016(5) 0.0020(5) 0.0055(5)
C14 0.0298(7) 0.0221(6) 0.0217(6) 0.0006(5) -0.0020(5) 0.0052(5)
C17 0.0269(7) 0.0308(7) 0.0300(7) 0.0011(6) 0.0040(5) 0.0077(6)
C18 0.0211(6) 0.0470(9) 0.0250(7) -0.0023(6) 0.0007(5) -0.0091(6)
B2 0.0197(6) 0.0224(7) 0.0205(6) -0.0008(5) 0.0012(5) -0.0007(5)
O3 0.0239(5) 0.0374(6) 0.0184(4) 0.0005(4) 0.0023(4) 0.0063(4)
O4 0.0201(4) 0.0302(5) 0.0173(4) 0.0010(4) 0.0016(3) 0.0026(4)
F4 0.0486(6) 0.0582(7) 0.0270(5) 0.0049(5) -0.0129(4) -0.0156(5)
F5 0.0411(6) 0.0566(7) 0.0243(4) 0.0116(4) 0.0073(4) 0.0148(5)
F6 0.0878(9) 0.0248(5) 0.0310(5) 0.0044(4) -0.0005(5) 0.0210(5)
Si2 0.01640(16) 0.02664(19) 0.01687(16) 0.00011(13) 0.00052(12) 0.00046(13)

loop_
_atom_type_symbol
_atom_type_description
_atom_type_scat_dispersion_real
_atom_type_scat_dispersion_imag
_atom_type_scat_source
C C 0.0033 0.0016 'International Tables Vol C Tables 4.2.6.8 and 6.1.1.4'
H H 0.0000 0.0000 'International Tables Vol C Tables 4.2.6.8 and 6.1.1.4'
B B 0.0013 0.0007 'International Tables Vol C Tables 4.2.6.8 and 6.1.1.4'
O O 0.0106 0.0060 'International Tables Vol C Tables 4.2.6.8 and 6.1.1.4'
F F 0.0171 0.0103 'International Tables Vol C Tables 4.2.6.8 and 6.1.1.4'
Si Si 0.0817 0.0704 'International Tables Vol C Tables 4.2.6.8 and 6.1.1.4'

loop_
_geom_angle_atom_site_label_1
_geom_angle_atom_site_label_2
_geom_angle_atom_site_label_3
_geom_angle
_geom_angle_site_symmetry_1
_geom_angle_site_symmetry_3
_geom_angle_publ_flag
O1 B1 O2 123.28(13) . . ?
O1 B1 C1 123.99(12) . . ?
O2 B1 C1 112.69(11) . . ?
B1 O1 H1A 115.1(14) . . ?
B1 O2 Si1 113.36(9) . . ?
O2 Si1 C16 109.90(6) . . ?
O2 Si1 C15 108.99(6) . . ?
C16 Si1 C15 111.41(6) . . ?
O2 Si1 C2 94.71(5) . . ?
C16 Si1 C2 115.60(6) . . ?
C15 Si1 C2 114.79(6) . . ?
C6 C1 C2 120.07(12) . . ?
C6 C1 B1 128.25(12) . . ?
C2 C1 B1 111.65(11) . . ?
C3 C2 C1 119.69(11) . . ?
C3 C2 Si1 132.78(10) . . ?
C1 C2 Si1 107.53(9) . . ?
C4 C3 C2 119.35(12) . . ?
C4 C3 H3 120.3 . . ?
C2 C3 H3 120.3 . . ?
C3 C4 C5 121.25(12) . . ?
C3 C4 C13 119.31(12) . . ?
C5 C4 C13 119.41(12) . . ?
C6 C5 C4 119.56(12) . . ?
C6 C5 H5 120.2 . . ?
C4 C5 H5 120.2 . . ?
C5 C6 C1 120.07(12) . . ?
C5 C6 H6 120.0 . . ?
C1 C6 H6 120.0 . . ?
F3 C13 F1 107.38(14) . . ?
F3 C13 F2 104.84(14) . . ?
F1 C13 F2 105.23(14) . . ?
F3 C13 C4 113.49(13) . . ?
F1 C13 C4 113.27(12) . . ?
F2 C13 C4 111.93(13) . . ?
Si1 C15 H15A 109.5 . . ?
Si1 C15 H15B 109.5 . . ?
H15A C15 H15B 109.5 . . ?
Si1 C15 H15C 109.5 . . ?
H15A C15 H15C 109.5 . . ?
H15B C15 H15C 109.5 . . ?
Si1 C16 H16A 109.5 . . ?
Si1 C16 H16B 109.5 . . ?
H16A C16 H16B 109.5 . . ?
Si1 C16 H16C 109.5 . . ?
H16A C16 H16C 109.5 . . ?
H16B C16 H16C 109.5 . . ?
C12 C7 C8 120.09(12) . . ?
C12 C7 B2 128.47(12) . . ?
C8 C7 B2 111.35(11) . . ?
C9 C8 C7 119.71(12) . . ?
C9 C8 Si2 132.42(10) . . ?
C7 C8 Si2 107.79(9) . . ?
C10 C9 C8 119.20(12) . . ?
C10 C9 H9 120.4 . . ?
C8 C9 H9 120.4 . . ?
C9 C10 C11 121.31(12) . . ?
C9 C10 C14 121.18(12) . . ?
C11 C10 C14 117.52(12) . . ?
C12 C11 C10 119.87(13) . . ?
C12 C11 H11 120.1 . . ?
C10 C11 H11 120.1 . . ?
C11 C12 C7 119.79(13) . . ?
C11 C12 H12 120.1 . . ?
C7 C12 H12 120.1 . . ?
F6 C14 F4 106.68(13) . . ?
F6 C14 F5 106.57(13) . . ?
F4 C14 F5 104.78(12) . . ?
F6 C14 C10 112.80(12) . . ?
F4 C14 C10 112.02(12) . . ?
F5 C14 C10 113.39(12) . . ?
Si2 C17 H17A 109.5 . . ?
Si2 C17 H17B 109.5 . . ?
H17A C17 H17B 109.5 . . ?
Si2 C17 H17C 109.5 . . ?
H17A C17 H17C 109.5 . . ?
H17B C17 H17C 109.5 . . ?
Si2 C18 H18A 109.5 . . ?
Si2 C18 H18B 109.5 . . ?
H18A C18 H18B 109.5 . . ?
Si2 C18 H18C 109.5 . . ?
H18A C18 H18C 109.5 . . ?
H18B C18 H18C 109.5 . . ?
O3 B2 O4 123.58(13) . . ?
O3 B2 C7 123.57(12) . . ?
O4 B2 C7 112.82(12) . . ?
B2 O3 H3A 113.3(13) . . ?
B2 O4 Si2 113.11(9) . . ?
O4 Si2 C18 110.22(6) . . ?
O4 Si2 C17 109.57(6) . . ?
C18 Si2 C17 111.65(8) . . ?
O4 Si2 C8 94.84(5) . . ?
C18 Si2 C8 112.73(7) . . ?
C17 Si2 C8 116.51(7) . . ?

loop_
_geom_bond_atom_site_label_1
_geom_bond_atom_site_label_2
_geom_bond_distance
_geom_bond_site_symmetry_2
_geom_bond_publ_flag
B1 O1 1.3432(18) . ?
B1 O2 1.3906(18) . ?
B1 C1 1.571(2) . ?
O1 H1A 0.838(9) . ?
O2 Si1 1.6910(10) . ?
Si1 C16 1.8465(15) . ?
Si1 C15 1.8485(13) . ?
Si1 C2 1.8791(13) . ?
F1 C13 1.3309(19) . ?
F2 C13 1.341(2) . ?
F3 C13 1.3275(19) . ?
C1 C6 1.3997(18) . ?
C1 C2 1.4124(17) . ?
C2 C3 1.3952(18) . ?
C3 C4 1.3944(18) . ?
C3 H3 0.9500 . ?
C4 C5 1.3968(19) . ?
C4 C13 1.495(2) . ?
C5 C6 1.388(2) . ?
C5 H5 0.9500 . ?
C6 H6 0.9500 . ?
C15 H15A 0.9800 . ?
C15 H15B 0.9800 . ?
C15 H15C 0.9800 . ?
C16 H16A 0.9800 . ?
C16 H16B 0.9800 . ?
C16 H16C 0.9800 . ?
C7 C12 1.3982(19) . ?
C7 C8 1.4130(18) . ?
C7 B2 1.573(2) . ?
C8 C9 1.3984(18) . ?
C8 Si2 1.8716(14) . ?
C9 C10 1.3881(18) . ?
C9 H9 0.9500 . ?
C10 C11 1.3954(19) . ?
C10 C14 1.4945(19) . ?
C11 C12 1.386(2) . ?
C11 H11 0.9500 . ?
C12 H12 0.9500 . ?
C14 F6 1.3294(17) . ?
C14 F4 1.3394(18) . ?
C14 F5 1.3461(17) . ?
C17 Si2 1.8466(16) . ?
C17 H17A 0.9800 . ?
C17 H17B 0.9800 . ?
C17 H17C 0.9800 . ?
C18 Si2 1.8450(15) . ?
C18 H18A 0.9800 . ?
C18 H18B 0.9800 . ?
C18 H18C 0.9800 . ?
B2 O3 1.3442(18) . ?
B2 O4 1.3898(18) . ?
O3 H3A 0.838(9) . ?
O4 Si2 1.6927(10) . ?

loop_
_geom_hbond_atom_site_label_D
_geom_hbond_atom_site_label_H
_geom_hbond_atom_site_label_A
_geom_hbond_distance_DH
_geom_hbond_distance_HA
_geom_hbond_distance_DA
_geom_hbond_angle_DHA
_geom_hbond_site_symmetry_A
O1 H1A O4 0.838(9) 1.942(10) 2.7725(15) 171(2) .
O3 H3A O2 0.838(9) 1.927(9) 2.7645(14) 177(2) .

loop_
_geom_torsion_atom_site_label_1
_geom_torsion_atom_site_label_2
_geom_torsion_atom_site_label_3
_geom_torsion_atom_site_label_4
_geom_torsion
_geom_torsion_site_symmetry_1
_geom_torsion_site_symmetry_2
_geom_torsion_site_symmetry_3
_geom_torsion_site_symmetry_4
_geom_torsion_publ_flag
O1 B1 O2 Si1 177.25(12) . . . . ?
C1 B1 O2 Si1 -0.58(15) . . . . ?
B1 O2 Si1 C16 -120.14(11) . . . . ?
B1 O2 Si1 C15 117.51(10) . . . . ?
B1 O2 Si1 C2 -0.74(11) . . . . ?
O1 B1 C1 C6 2.2(2) . . . . ?
O2 B1 C1 C6 -179.97(13) . . . . ?
O1 B1 C1 C2 -175.67(14) . . . . ?
O2 B1 C1 C2 2.14(17) . . . . ?
C6 C1 C2 C3 -0.20(19) . . . . ?
B1 C1 C2 C3 177.88(12) . . . . ?
C6 C1 C2 Si1 179.43(10) . . . . ?
B1 C1 C2 Si1 -2.49(13) . . . . ?
O2 Si1 C2 C3 -178.48(13) . . . . ?
C16 Si1 C2 C3 -63.76(15) . . . . ?
C15 Si1 C2 C3 68.09(14) . . . . ?
O2 Si1 C2 C1 1.96(10) . . . . ?
C16 Si1 C2 C1 116.68(10) . . . . ?
C15 Si1 C2 C1 -111.48(10) . . . . ?
C1 C2 C3 C4 -0.31(19) . . . . ?
Si1 C2 C3 C4 -179.83(10) . . . . ?
C2 C3 C4 C5 0.8(2) . . . . ?
C2 C3 C4 C13 178.63(13) . . . . ?
C3 C4 C5 C6 -0.7(2) . . . . ?
C13 C4 C5 C6 -178.56(14) . . . . ?
C4 C5 C6 C1 0.2(2) . . . . ?
C2 C1 C6 C5 0.3(2) . . . . ?
B1 C1 C6 C5 -177.46(14) . . . . ?
C3 C4 C13 F3 151.16(15) . . . . ?
C5 C4 C13 F3 -30.9(2) . . . . ?
C3 C4 C13 F1 28.4(2) . . . . ?
C5 C4 C13 F1 -153.71(14) . . . . ?
C3 C4 C13 F2 -90.40(17) . . . . ?
C5 C4 C13 F2 87.51(17) . . . . ?
C12 C7 C8 C9 -1.6(2) . . . . ?
B2 C7 C8 C9 175.39(12) . . . . ?
C12 C7 C8 Si2 -178.72(11) . . . . ?
B2 C7 C8 Si2 -1.69(13) . . . . ?
C7 C8 C9 C10 0.49(19) . . . . ?
Si2 C8 C9 C10 176.73(10) . . . . ?
C8 C9 C10 C11 1.1(2) . . . . ?
C8 C9 C10 C14 -178.91(13) . . . . ?
C9 C10 C11 C12 -1.6(2) . . . . ?
C14 C10 C11 C12 178.43(13) . . . . ?
C10 C11 C12 C7 0.4(2) . . . . ?
C8 C7 C12 C11 1.2(2) . . . . ?
B2 C7 C12 C11 -175.29(14) . . . . ?
C9 C10 C14 F6 128.66(15) . . . . ?
C11 C10 C14 F6 -51.37(19) . . . . ?
C9 C10 C14 F4 -110.95(15) . . . . ?
C11 C10 C14 F4 69.02(17) . . . . ?
C9 C10 C14 F5 7.40(19) . . . . ?
C11 C10 C14 F5 -172.63(13) . . . . ?
C12 C7 B2 O3 1.5(2) . . . . ?
C8 C7 B2 O3 -175.21(13) . . . . ?
C12 C7 B2 O4 179.87(13) . . . . ?
C8 C7 B2 O4 3.15(17) . . . . ?
O3 B2 O4 Si2 175.24(12) . . . . ?
C7 B2 O4 Si2 -3.11(15) . . . . ?
B2 O4 Si2 C18 -114.54(11) . . . . ?
B2 O4 Si2 C17 122.21(10) . . . . ?
B2 O4 Si2 C8 1.84(10) . . . . ?
C9 C8 Si2 O4 -176.51(13) . . . . ?
C7 C8 Si2 O4 0.05(10) . . . . ?
C9 C8 Si2 C18 -62.22(15) . . . . ?
C7 C8 Si2 C18 114.35(10) . . . . ?
C9 C8 Si2 C17 68.78(15) . . . . ?
C7 C8 Si2 C17 -114.65(10) . . . . ?
